data_7102089
loop_
_publ_author_name
'Milios, Constantinos J'
'Inglis, Ross'
'Bagai, Rashmi'
'Wernsdorfer, Wolfgang'
'Collins, Anna'
'Moggach, Stephen'
'Parsons, Simon'
'Perlepes, Spyros P'
'Christou, George'
'Brechin, Euan K'

_publ_section_title
;
 Enhancing SMM properties in a family of [Mn6] clusters.
;
_journal_issue 33
_journal_name_full 'Chemical communications (Cambridge, England)'
_journal_page_first 3476
_journal_page_last 3478
_journal_paper_doi 10.1039/b705170k
_journal_year 2007
_chemical_formula_moiety 'C88 H104.00 Mn6 N6 O24'
_chemical_formula_sum 'C88 H104 Mn6 N6 O24'
_chemical_formula_weight 1959.39
_space_group_IT_number 2
_symmetry_cell_setting triclinic
_symmetry_space_group_name_Hall '-P 1'
_symmetry_space_group_name_H-M 'P -1'
_atom_sites_solution_hydrogens geom
_atom_sites_solution_primary direct
_audit_creation_date 07-05-16
_audit_creation_method CRYSTALS_ver_12.84
_cell_angle_alpha 75.593(2)
_cell_angle_beta 78.672(2)
_cell_angle_gamma 68.389(2)
_cell_formula_units_Z 1
_cell_length_a 12.7121(4)
_cell_length_b 13.1980(4)
_cell_length_c 15.2785(5)
_cell_measurement_reflns_used 6935
_cell_measurement_temperature 150
_cell_measurement_theta_max 27
_cell_measurement_theta_min 2
_cell_volume 2292.53(13)
_computing_cell_refinement 'SAINT (Siemens ,1995)'
_computing_data_collection 'SMART (Siemens, 1993)'
_computing_data_reduction 'SAINT (Siemens ,1995)'
_computing_molecular_graphics 'CAMERON (Watkin et al., 1996)'
_computing_publication_material 'CRYSTALS (Betteridge et al., 2003)'
_computing_structure_refinement 'CRYSTALS (Betteridge et al., 2003)'
_computing_structure_solution 'SIR92 (Altomare et al., 1994)'
_diffrn_ambient_temperature 150
_diffrn_measured_fraction_theta_full 0.995
_diffrn_measured_fraction_theta_max 0.914
_diffrn_measurement_device_type 'Bruker SMART'
_diffrn_measurement_method \w
_diffrn_radiation_monochromator graphite
_diffrn_radiation_type 'Mo K\a'
_diffrn_radiation_wavelength 0.71073
_diffrn_reflns_av_R_equivalents 0.040
_diffrn_reflns_limit_h_max 17
_diffrn_reflns_limit_h_min -18
_diffrn_reflns_limit_k_max 18
_diffrn_reflns_limit_k_min -18
_diffrn_reflns_limit_l_max 21
_diffrn_reflns_limit_l_min -21
_diffrn_reflns_number 48307
_diffrn_reflns_theta_full 27.780
_diffrn_reflns_theta_max 30.528
_diffrn_reflns_theta_min 1.385
_diffrn_standards_number 0
_exptl_absorpt_coefficient_mu 0.877
_exptl_absorpt_correction_T_max 0.97
_exptl_absorpt_correction_T_min 0.80
_exptl_absorpt_correction_type multi-scan
_exptl_absorpt_process_details 'SADABS (Siemens, 1996)'
_exptl_crystal_colour brown
_exptl_crystal_density_diffrn 1.419
_exptl_crystal_description plate
_exptl_crystal_F_000 1016.000
_exptl_crystal_size_max 0.32
_exptl_crystal_size_mid 0.26
_exptl_crystal_size_min 0.04
_refine_diff_density_max 0.91
_refine_diff_density_min -0.85
_refine_ls_extinction_method None
_refine_ls_goodness_of_fit_ref 0.8978
_refine_ls_hydrogen_treatment constr
_refine_ls_matrix_type full
_refine_ls_number_parameters 595
_refine_ls_number_reflns 12813
_refine_ls_number_restraints 0
_refine_ls_R_factor_all 0.0701
_refine_ls_R_factor_gt 0.0431
_refine_ls_shift/su_max 0.001115
_refine_ls_structure_factor_coef Fsqd
_refine_ls_weighting_details
;
Method= Modified Sheldrick
w=1/[\s^2^(F^2^) + ( 0.03P)^2^ + 0.00P]
,where P=(max(Fo^2^,0) + 2Fc^2^)/3
;
_refine_ls_weighting_scheme calc
_refine_ls_wR_factor_all 0.1025
_refine_ls_wR_factor_gt 0.0957
_refine_ls_wR_factor_ref 0.1025
_reflns_limit_h_max 18
_reflns_limit_h_min -17
_reflns_limit_k_max 18
_reflns_limit_k_min -17
_reflns_limit_l_max 21
_reflns_limit_l_min 0
_reflns_number_gt 8669
_reflns_number_total 12813
_reflns_threshold_expression I>2.0\s(I)
_cod_data_source_file b705170k.txt
_cod_data_source_block eb6170
_cod_depositor_comments
;
The following automatic conversions were performed:
'_symmetry_cell_setting' value 'Triclinic' changed to 'triclinic'
according to '/home/saulius/struct/CIF-dictionaries/cif_core.dic'
dictionary named 'cif_core.dic' version 2.4.1 from 2010-06-29.

Automatic conversion script
Id: cif_fix_enum 1527 2010-12-29 10:47:43Z saulius 
;
_cod_original_sg_symbol_H-M 'P -1 '
_cod_original_formula_sum 'C88 H104.00 Mn6 N6 O24'
_cod_database_code 7102089

loop_
_symmetry_equiv_pos_as_xyz
x,y,z
-x,-y,-z

loop_
_atom_site_label
_atom_site_type_symbol
_atom_site_fract_x
_atom_site_fract_y
_atom_site_fract_z
_atom_site_U_iso_or_equiv
_atom_site_occupancy
_atom_site_adp_type
_atom_site_refinement_flags_posn
Mn1 Mn 0.00958(3) 0.58757(3) 0.90684(2) 0.0169 1.0000 Uani .
Mn2 Mn -0.02655(3) 0.37216(3) 0.86296(2) 0.0180 1.0000 Uani .
Mn3 Mn 0.20992(3) 0.42279(3) 0.78694(2) 0.0198 1.0000 Uani .
O4 O 0.06175(12) 0.46419(12) 0.84976(10) 0.0187 1.0000 Uani .
O5 O -0.02235(12) 0.69584(12) 0.98157(10) 0.0198 1.0000 Uani .
C6 C -0.01174(19) 0.79627(18) 0.94196(15) 0.0208 1.0000 Uani .
C7 C -0.0892(2) 0.89017(19) 0.97366(16) 0.0253 1.0000 Uani .
C8 C -0.0850(2) 0.99503(19) 0.93474(17) 0.0290 1.0000 Uani .
C9 C -0.0032(2) 1.0091(2) 0.86288(17) 0.0299 1.0000 Uani .
C10 C 0.0755(2) 0.9172(2) 0.83335(18) 0.0304 1.0000 Uani .
C11 C 0.07591(19) 0.80857(18) 0.87197(16) 0.0236 1.0000 Uani .
C12 C 0.16927(19) 0.71342(19) 0.84288(17) 0.0255 1.0000 Uani .
N13 N 0.15418(15) 0.61915(15) 0.85255(13) 0.0214 1.0000 Uani .
O14 O 0.24575(12) 0.53100(12) 0.82978(11) 0.0235 1.0000 Uani .
C15 C 0.2835(2) 0.7259(2) 0.8048(2) 0.0420 1.0000 Uani .
C16 C 0.3338(3) 0.7526(3) 0.8733(3) 0.0637 1.0000 Uani .
O17 O 0.35617(13) 0.37540(14) 0.72466(12) 0.0283 1.0000 Uani .
C18 C 0.3776(2) 0.3446(2) 0.64486(17) 0.0273 1.0000 Uani .
C19 C 0.4652(2) 0.3710(2) 0.58203(19) 0.0357 1.0000 Uani .
C20 C 0.4932(3) 0.3399(3) 0.4992(2) 0.0495 1.0000 Uani .
C21 C 0.4385(3) 0.2795(3) 0.4760(2) 0.0671 1.0000 Uani .
C22 C 0.3532(3) 0.2504(3) 0.5376(2) 0.0557 1.0000 Uani .
C23 C 0.3202(2) 0.2830(2) 0.62185(17) 0.0327 1.0000 Uani .
C24 C 0.2293(2) 0.2494(2) 0.68406(17) 0.0286 1.0000 Uani .
N25 N 0.17541(15) 0.30359(15) 0.74858(13) 0.0211 1.0000 Uani .
O26 O 0.09605(13) 0.26330(12) 0.80687(10) 0.0223 1.0000 Uani .
C27 C 0.2002(2) 0.1505(3) 0.6756(2) 0.0435 1.0000 Uani .
C28 C 0.2791(10) 0.0634(9) 0.6770(8) 0.0578 0.2957 Uani .
C29 C 0.0947(3) 0.1787(4) 0.6350(3) 0.0429 0.7043 Uani .
O30 O -0.12024(13) 0.28675(12) 0.88121(11) 0.0229 1.0000 Uani .
C31 C -0.22847(19) 0.33373(19) 0.86398(16) 0.0233 1.0000 Uani .
C32 C -0.2741(2) 0.2756(2) 0.82529(19) 0.0327 1.0000 Uani .
C33 C -0.3842(2) 0.3195(2) 0.8031(2) 0.0397 1.0000 Uani .
C34 C -0.4542(2) 0.4232(2) 0.8208(2) 0.0393 1.0000 Uani .
C35 C -0.4122(2) 0.4805(2) 0.86139(19) 0.0321 1.0000 Uani .
C36 C -0.29948(19) 0.43857(19) 0.88414(16) 0.0238 1.0000 Uani .
C37 C -0.26081(18) 0.50363(18) 0.92758(15) 0.0211 1.0000 Uani .
N38 N -0.15259(15) 0.48197(15) 0.92555(12) 0.0182 1.0000 Uani .
O39 O -0.11739(12) 0.53931(12) 0.97303(10) 0.0186 1.0000 Uani .
C40 C -0.34571(19) 0.59737(19) 0.96941(17) 0.0264 1.0000 Uani .
C41 C -0.3616(2) 0.7067(2) 0.9013(2) 0.0385 1.0000 Uani .
O42 O -0.09066(14) 0.71103(13) 0.81101(11) 0.0269 1.0000 Uani .
C43 C -0.10558(19) 0.73706(19) 0.72807(16) 0.0239 1.0000 Uani .
O44 O -0.06645(15) 0.67089(13) 0.67321(11) 0.0308 1.0000 Uani .
C45 C -0.1749(2) 0.85691(19) 0.69084(16) 0.0275 1.0000 Uani .
C46 C -0.2670(3) 0.8584(2) 0.6385(2) 0.0501 1.0000 Uani .
C47 C -0.3345(3) 0.9785(3) 0.5982(3) 0.0688 1.0000 Uani .
C48 C -0.3902(3) 1.0437(3) 0.6751(3) 0.0617 1.0000 Uani .
C49 C -0.2974(3) 1.0441(2) 0.72471(19) 0.0409 1.0000 Uani .
C50 C -0.2303(2) 0.9246(2) 0.76555(17) 0.0310 1.0000 Uani .
C51 C -0.0946(3) 0.9112(2) 0.62380(19) 0.0442 1.0000 Uani .
C52 C -0.1620(4) 1.0312(2) 0.5829(2) 0.0620 1.0000 Uani .
C53 C -0.2548(4) 1.0304(3) 0.5325(2) 0.0877 1.0000 Uani .
C54 C -0.2168(3) 1.0973(2) 0.6594(2) 0.0532 1.0000 Uani .
O55 O 0.15175(14) 0.54658(13) 0.66334(11) 0.0300 1.0000 Uani .
C56 C 0.2084(3) 0.6255(3) 0.6198(2) 0.0490 1.0000 Uani .
C57 C 0.2041(4) 0.6560(4) 0.5212(2) 0.0798 1.0000 Uani .
O58 O -0.09025(14) 0.46994(14) 0.73122(11) 0.0295 1.0000 Uani .
C59 C -0.1284(3) 0.4507(3) 0.6568(2) 0.0554 1.0000 Uani .
C60 C -0.2394(7) 0.5324(6) 0.6378(6) 0.0786 0.5078 Uani .
C61 C -0.0565(9) 0.4835(8) 0.5660(4) 0.0850 0.4922 Uani .
O62 O 0.26869(15) 0.27908(14) 0.91082(12) 0.0333 1.0000 Uani .
C63 C 0.3434(4) 0.1677(3) 0.9068(5) 0.1127 1.0000 Uani .
C64 C 0.3834(10) 0.1063(10) 0.8678(8) 0.0446 0.2610 Uani .
C65 C 0.4144(8) 0.0884(7) 0.9567(6) 0.0606 0.3940 Uani .
C66 C 0.4487(8) 0.1515(8) 0.8807(8) 0.0590 0.3450 Uani .
H71 H -0.1428 0.8825 1.0210 0.0296 1.0000 Uiso R
H81 H -0.1380 1.0559 0.9577 0.0342 1.0000 Uiso R
H91 H 0.0011 1.0794 0.8364 0.0367 1.0000 Uiso R
H101 H 0.1294 0.9266 0.7861 0.0370 1.0000 Uiso R
H151 H 0.2806 0.7799 0.7449 0.0526 1.0000 Uiso R
H152 H 0.3377 0.6624 0.7828 0.0525 1.0000 Uiso R
H161 H 0.4087 0.7604 0.8445 0.0989 1.0000 Uiso R
H162 H 0.2812 0.8202 0.8968 0.0994 1.0000 Uiso R
H163 H 0.3490 0.6851 0.9252 0.0990 1.0000 Uiso R
H191 H 0.5031 0.4087 0.5984 0.0400 1.0000 Uiso R
H201 H 0.5506 0.3590 0.4581 0.0569 1.0000 Uiso R
H211 H 0.4573 0.2590 0.4195 0.0840 1.0000 Uiso R
H221 H 0.3151 0.2099 0.5225 0.0722 1.0000 Uiso R
H281 H 0.2587 0.0134 0.6547 0.0999 0.2957 Uiso R
H282 H 0.2944 0.0339 0.7381 0.0998 0.2957 Uiso R
H283 H 0.3441 0.0763 0.6409 0.0999 0.2957 Uiso R
H291 H 0.0802 0.1146 0.6341 0.0694 0.7043 Uiso R
H292 H 0.0323 0.2239 0.6683 0.0692 0.7043 Uiso R
H293 H 0.1036 0.2170 0.5745 0.0694 0.7043 Uiso R
H321 H -0.2286 0.2077 0.8129 0.0405 1.0000 Uiso R
H331 H -0.4130 0.2817 0.7748 0.0500 1.0000 Uiso R
H341 H -0.5278 0.4532 0.8053 0.0497 1.0000 Uiso R
H351 H -0.4597 0.5501 0.8736 0.0392 1.0000 Uiso R
H401 H -0.3217 0.6006 1.0227 0.0333 1.0000 Uiso R
H402 H -0.4175 0.5849 0.9862 0.0327 1.0000 Uiso R
H411 H -0.4194 0.7649 0.9259 0.0560 1.0000 Uiso R
H412 H -0.2932 0.7246 0.8860 0.0556 1.0000 Uiso R
H413 H -0.3822 0.7028 0.8448 0.0556 1.0000 Uiso R
H461 H -0.3174 0.8237 0.6798 0.0593 1.0000 Uiso R
H462 H -0.2308 0.8188 0.5903 0.0594 1.0000 Uiso R
H471 H -0.3957 0.9781 0.5678 0.0822 1.0000 Uiso R
H481 H -0.4313 1.1197 0.6469 0.0676 1.0000 Uiso R
H482 H -0.4433 1.0090 0.7169 0.0679 1.0000 Uiso R
H491 H -0.3328 1.0867 0.7720 0.0455 1.0000 Uiso R
H501 H -0.1734 0.9249 0.8002 0.0356 1.0000 Uiso R
H502 H -0.2821 0.8919 0.8077 0.0366 1.0000 Uiso R
H511 H -0.0334 0.9083 0.6554 0.0505 1.0000 Uiso R
H512 H -0.0618 0.8708 0.5744 0.0499 1.0000 Uiso R
H521 H -0.1097 1.0641 0.5402 0.0657 1.0000 Uiso R
H531 H -0.2995 1.1051 0.5057 0.0911 1.0000 Uiso R
H532 H -0.2202 0.9890 0.4838 0.0912 1.0000 Uiso R
H541 H -0.1578 1.0980 0.6914 0.0596 1.0000 Uiso R
H542 H -0.2636 1.1731 0.6337 0.0588 1.0000 Uiso R
H551 H 0.0843 0.5752 0.6684 0.0420 1.0000 Uiso R
H561 H 0.1747 0.6989 0.6438 0.0568 1.0000 Uiso R
H562 H 0.2878 0.5923 0.6329 0.0577 1.0000 Uiso R
H571 H 0.2451 0.7113 0.4971 0.1239 1.0000 Uiso R
H572 H 0.1229 0.6891 0.5104 0.1231 1.0000 Uiso R
H573 H 0.2410 0.5858 0.4974 0.1247 1.0000 Uiso R
H581 H -0.0751 0.5260 0.7156 0.0466 1.0000 Uiso R
H591 H -0.1296 0.3741 0.6693 0.0745 1.0000 Uiso R
H601 H -0.2659 0.5167 0.5897 0.1248 0.5078 Uiso R
H602 H -0.2933 0.5309 0.6905 0.1250 0.5078 Uiso R
H603 H -0.2332 0.6034 0.6193 0.1250 0.5078 Uiso R
H611 H -0.0909 0.4810 0.5164 0.1510 0.4922 Uiso R
H612 H -0.0563 0.5575 0.5619 0.1507 0.4922 Uiso R
H613 H 0.0181 0.4322 0.5665 0.1510 0.4922 Uiso R
H58 H 0.2150 0.2802 0.9528 0.0541 1.0000 Uiso R

loop_
_atom_site_aniso_label
_atom_site_aniso_U_11
_atom_site_aniso_U_22
_atom_site_aniso_U_33
_atom_site_aniso_U_23
_atom_site_aniso_U_13
_atom_site_aniso_U_12
Mn1 0.01594(16) 0.01402(16) 0.02142(17) -0.00416(12) -0.00373(12) -0.00459(13)
Mn2 0.01523(16) 0.01599(17) 0.02421(17) -0.00643(13) -0.00325(13) -0.00464(13)
Mn3 0.01555(16) 0.01720(17) 0.02742(18) -0.00738(14) -0.00195(13) -0.00454(13)
O4 0.0170(7) 0.0173(8) 0.0230(8) -0.0056(6) -0.0030(6) -0.0059(6)
O5 0.0205(8) 0.0151(7) 0.0237(8) -0.0038(6) -0.0054(6) -0.0044(6)
C6 0.0229(11) 0.0160(11) 0.0256(11) -0.0049(9) -0.0089(9) -0.0053(9)
C7 0.0266(12) 0.0207(12) 0.0287(12) -0.0069(9) -0.0045(10) -0.0063(10)
C8 0.0335(13) 0.0157(11) 0.0369(14) -0.0084(10) -0.0090(11) -0.0025(10)
C9 0.0348(14) 0.0169(12) 0.0398(14) -0.0042(10) -0.0067(11) -0.0105(10)
C10 0.0289(13) 0.0234(13) 0.0396(14) -0.0066(11) 0.0003(11) -0.0113(11)
C11 0.0217(11) 0.0172(11) 0.0339(13) -0.0067(9) -0.0036(10) -0.0075(9)
C12 0.0205(11) 0.0232(12) 0.0348(13) -0.0074(10) -0.0009(10) -0.0097(10)
N13 0.0162(9) 0.0187(10) 0.0286(10) -0.0072(8) -0.0023(7) -0.0035(7)
O14 0.0155(7) 0.0186(8) 0.0366(9) -0.0103(7) -0.0013(7) -0.0037(6)
C15 0.0257(13) 0.0288(14) 0.075(2) -0.0194(14) 0.0082(13) -0.0136(12)
C16 0.0325(17) 0.057(2) 0.109(3) -0.026(2) -0.0124(18) -0.0137(16)
O17 0.0169(8) 0.0287(9) 0.0410(10) -0.0140(8) 0.0004(7) -0.0068(7)
C18 0.0205(11) 0.0226(12) 0.0348(13) -0.0084(10) 0.0004(10) -0.0025(10)
C19 0.0280(13) 0.0298(14) 0.0442(16) -0.0078(12) 0.0058(12) -0.0087(11)
C20 0.0416(17) 0.060(2) 0.0427(17) -0.0092(15) 0.0132(14) -0.0216(16)
C21 0.065(2) 0.107(3) 0.0428(19) -0.036(2) 0.0231(17) -0.045(2)
C22 0.0502(19) 0.088(3) 0.0465(18) -0.0387(18) 0.0141(15) -0.0364(19)
C23 0.0270(13) 0.0397(15) 0.0317(13) -0.0135(11) 0.0021(10) -0.0100(11)
C24 0.0239(12) 0.0352(14) 0.0315(13) -0.0159(11) 0.0002(10) -0.0109(11)
N25 0.0166(9) 0.0201(10) 0.0252(10) -0.0046(8) -0.0014(7) -0.0051(8)
O26 0.0198(8) 0.0194(8) 0.0280(8) -0.0075(6) 0.0010(6) -0.0071(6)
C27 0.0343(15) 0.0472(18) 0.064(2) -0.0405(16) 0.0109(14) -0.0205(14)
C28 0.074(8) 0.060(7) 0.069(8) -0.046(6) 0.021(6) -0.049(7)
C29 0.039(2) 0.051(3) 0.051(3) -0.026(2) 0.0003(19) -0.022(2)
O30 0.0172(7) 0.0177(8) 0.0355(9) -0.0061(7) -0.0060(7) -0.0057(6)
C31 0.0181(11) 0.0206(11) 0.0333(13) -0.0069(10) -0.0058(9) -0.0062(9)
C32 0.0270(13) 0.0227(13) 0.0524(17) -0.0153(12) -0.0116(12) -0.0041(10)
C33 0.0287(14) 0.0323(15) 0.067(2) -0.0205(14) -0.0192(13) -0.0070(12)
C34 0.0216(12) 0.0364(15) 0.067(2) -0.0211(14) -0.0147(12) -0.0052(11)
C35 0.0186(11) 0.0263(13) 0.0540(17) -0.0152(12) -0.0094(11) -0.0031(10)
C36 0.0171(10) 0.0221(12) 0.0346(13) -0.0078(10) -0.0051(9) -0.0066(9)
C37 0.0188(11) 0.0192(11) 0.0263(11) -0.0048(9) -0.0034(9) -0.0070(9)
N38 0.0169(9) 0.0177(9) 0.0231(9) -0.0055(7) -0.0042(7) -0.0074(7)
O39 0.0171(7) 0.0203(8) 0.0223(8) -0.0069(6) -0.0041(6) -0.0081(6)
C40 0.0175(11) 0.0262(13) 0.0382(14) -0.0139(10) -0.0033(10) -0.0056(10)
C41 0.0262(13) 0.0258(14) 0.0607(19) -0.0100(13) -0.0085(13) -0.0027(11)
O42 0.0256(9) 0.0238(9) 0.0290(9) 0.0004(7) -0.0097(7) -0.0058(7)
C43 0.0200(11) 0.0213(12) 0.0299(12) 0.0001(9) -0.0070(9) -0.0077(9)
O44 0.0327(10) 0.0228(9) 0.0328(9) -0.0055(7) -0.0074(8) -0.0029(7)
C45 0.0343(13) 0.0201(12) 0.0260(12) -0.0016(9) -0.0127(10) -0.0040(10)
C46 0.056(2) 0.0303(15) 0.064(2) -0.0162(14) -0.0403(17) 0.0063(14)
C47 0.083(3) 0.0372(18) 0.080(3) -0.0188(18) -0.062(2) 0.0174(18)
C48 0.059(2) 0.0321(17) 0.079(3) -0.0118(16) -0.0354(19) 0.0165(15)
C49 0.0581(19) 0.0212(13) 0.0351(15) -0.0064(11) -0.0110(13) -0.0005(13)
C50 0.0407(15) 0.0230(13) 0.0277(13) -0.0029(10) -0.0073(11) -0.0085(11)
C51 0.063(2) 0.0272(14) 0.0336(15) -0.0016(11) 0.0067(14) -0.0136(14)
C52 0.104(3) 0.0253(15) 0.0355(17) 0.0012(13) 0.0100(18) -0.0113(17)
C53 0.157(4) 0.0331(19) 0.0366(19) -0.0029(15) -0.040(2) 0.021(2)
C54 0.088(3) 0.0217(14) 0.0401(17) 0.0002(12) -0.0067(17) -0.0120(16)
O55 0.0243(9) 0.0257(9) 0.0346(10) -0.0004(7) -0.0015(7) -0.0068(7)
C56 0.0450(18) 0.0461(18) 0.0519(19) 0.0034(15) -0.0032(15) -0.0204(15)
C57 0.109(4) 0.088(3) 0.051(2) 0.018(2) -0.020(2) -0.058(3)
O58 0.0376(10) 0.0269(9) 0.0295(9) -0.0028(7) -0.0140(8) -0.0139(8)
C59 0.082(3) 0.070(2) 0.0358(17) -0.0083(16) -0.0180(16) -0.046(2)
C60 0.100(6) 0.063(5) 0.089(6) 0.000(4) -0.064(5) -0.030(5)
C61 0.156(9) 0.114(7) 0.032(4) -0.017(4) -0.001(4) -0.103(7)
O62 0.0396(10) 0.0246(9) 0.0366(10) -0.0049(8) -0.0146(8) -0.0075(8)
C63 0.053(3) 0.033(2) 0.207(6) 0.013(3) -0.015(3) 0.0142(19)
C64 0.042(7) 0.031(6) 0.042(6) -0.014(5) -0.013(5) 0.019(5)
C65 0.074(6) 0.037(5) 0.067(6) -0.003(4) -0.040(5) -0.003(4)
C66 0.027(5) 0.049(6) 0.092(8) -0.016(6) 0.006(5) -0.007(4)

loop_
_atom_type_symbol
_atom_type_scat_dispersion_real
_atom_type_scat_dispersion_imag
_atom_type_scat_Cromer_Mann_a1
_atom_type_scat_Cromer_Mann_b1
_atom_type_scat_Cromer_Mann_a2
_atom_type_scat_Cromer_Mann_b2
_atom_type_scat_Cromer_Mann_a3
_atom_type_scat_Cromer_Mann_b3
_atom_type_scat_Cromer_Mann_a4
_atom_type_scat_Cromer_Mann_b4
_atom_type_scat_Cromer_Mann_c
_atom_type_scat_source
C 0.0033 0.0016 2.3100 20.8439 1.0200 10.2075 1.5886 0.5687 0.8650 51.6512 0.2156 'International Tables Vol C 4.2.6.8 and 6.1.1.4'
H 0.0000 0.0000 0.4930 10.5109 0.3229 26.1257 0.1402 3.1424 0.0408 57.7998 0.0030 'International Tables Vol C 4.2.6.8 and 6.1.1.4'
N 0.0061 0.0033 12.2126 0.0057 3.1322 9.8933 2.0125 28.9975 1.1663 0.5826 -11.5290 'International Tables Vol C 4.2.6.8 and 6.1.1.4'
O 0.0106 0.0060 3.0485 13.2771 2.2868 5.7011 1.5463 0.3239 0.8670 32.9089 0.2508 'International Tables Vol C 4.2.6.8 and 6.1.1.4'
Mn 0.3368 0.7283 11.2819 5.3409 7.3573 0.3432 3.0193 17.8674 2.2441 83.7543 1.0896 'International Tables Vol C 4.2.6.8 and 6.1.1.4'

loop_
_geom_angle_atom_site_label_1
_geom_angle_site_symmetry_1
_geom_angle_atom_site_label_2
_geom_angle_atom_site_label_3
_geom_angle_site_symmetry_3
_geom_angle
_geom_angle_publ_flag
O39 2_567 Mn1 Mn1 2_567 37.28(3) yes
O39 2_567 Mn1 Mn2 . 87.22(4) yes
Mn1 2_567 Mn1 Mn2 . 70.276(13) yes
O39 2_567 Mn1 Mn3 . 80.52(4) yes
Mn1 2_567 Mn1 Mn3 . 99.622(15) yes
Mn2 . Mn1 Mn3 . 59.523(10) yes
O39 2_567 Mn1 O4 . 84.59(6) yes
Mn1 2_567 Mn1 O4 . 85.63(5) yes
Mn2 . Mn1 O4 . 29.53(4) yes
Mn3 . Mn1 O4 . 30.07(4) yes
O39 2_567 Mn1 O5 . 84.37(6) yes
Mn1 2_567 Mn1 O5 . 86.88(5) yes
Mn2 . Mn1 O5 . 151.41(5) yes
Mn3 . Mn1 O5 . 144.53(5) yes
O4 . Mn1 O5 . 168.75(6) yes
O39 2_567 Mn1 N13 . 85.85(6) yes
Mn1 2_567 Mn1 N13 . 123.12(6) yes
Mn2 . Mn1 N13 . 118.23(5) yes
Mn3 . Mn1 N13 . 58.78(5) yes
O4 . Mn1 N13 . 88.69(7) yes
O39 2_567 Mn1 O39 . 85.59(6) yes
Mn1 2_567 Mn1 O39 . 48.31(4) yes
Mn2 . Mn1 O39 . 60.28(4) yes
Mn3 . Mn1 O39 . 118.57(4) yes
O4 . Mn1 O39 . 89.48(6) yes
O39 2_567 Mn1 O42 . 173.86(6) yes
Mn1 2_567 Mn1 O42 . 141.79(5) yes
Mn2 . Mn1 O42 . 97.84(5) yes
Mn3 . Mn1 O42 . 105.03(5) yes
O4 . Mn1 O42 . 101.53(6) yes
O5 . Mn1 N13 . 88.38(7) yes
O5 . Mn1 O39 . 91.80(6) yes
N13 . Mn1 O39 . 171.38(7) yes
O5 . Mn1 O42 . 89.53(6) yes
N13 . Mn1 O42 . 94.75(7) yes
O39 . Mn1 O42 . 93.88(6) yes
O5 2_567 Mn2 Mn1 . 78.09(4) yes
O5 2_567 Mn2 Mn3 . 93.01(4) yes
Mn1 . Mn2 Mn3 . 59.930(10) yes
O5 2_567 Mn2 O4 . 86.30(6) yes
Mn1 . Mn2 O4 . 29.38(4) yes
Mn3 . Mn2 O4 . 30.63(4) yes
O5 2_567 Mn2 O26 . 98.09(6) yes
Mn1 . Mn2 O26 . 121.38(5) yes
Mn3 . Mn2 O26 . 61.96(5) yes
O4 . Mn2 O26 . 92.49(6) yes
O5 2_567 Mn2 O30 . 92.29(6) yes
Mn1 . Mn2 O30 . 146.96(5) yes
Mn3 . Mn2 O30 . 152.97(5) yes
O4 . Mn2 O30 . 176.34(7) yes
O26 . Mn2 O30 . 91.05(7) yes
O5 2_567 Mn2 N38 . 79.93(6) yes
Mn1 . Mn2 N38 . 58.77(5) yes
Mn3 . Mn2 N38 . 118.44(5) yes
O4 . Mn2 N38 . 87.84(7) yes
O26 . Mn2 N38 . 177.97(7) yes
O5 2_567 Mn2 O58 . 167.30(6) yes
Mn1 . Mn2 O58 . 91.40(4) yes
Mn3 . Mn2 O58 . 87.75(5) yes
O4 . Mn2 O58 . 87.94(6) yes
O26 . Mn2 O58 . 93.46(7) yes
O30 . Mn2 N38 . 88.58(7) yes
O30 . Mn2 O58 . 92.77(7) yes
N38 . Mn2 O58 . 88.55(7) yes
Mn2 . Mn3 Mn1 . 60.547(10) yes
Mn2 . Mn3 O4 . 30.67(4) yes
Mn1 . Mn3 O4 . 29.95(4) yes
Mn2 . Mn3 O14 . 121.01(5) yes
Mn1 . Mn3 O14 . 61.47(4) yes
O4 . Mn3 O14 . 91.17(6) yes
Mn2 . Mn3 O17 . 146.69(5) yes
Mn1 . Mn3 O17 . 152.62(5) yes
O4 . Mn3 O17 . 177.33(7) yes
O14 . Mn3 O17 . 91.31(7) yes
Mn2 . Mn3 N25 . 58.51(5) yes
Mn1 . Mn3 N25 . 118.58(5) yes
O4 . Mn3 N25 . 88.71(7) yes
O14 . Mn3 N25 . 176.80(7) yes
O17 . Mn3 N25 . 88.76(7) yes
Mn2 . Mn3 O55 . 97.64(4) yes
Mn1 . Mn3 O55 . 87.99(4) yes
O4 . Mn3 O55 . 91.59(6) yes
O14 . Mn3 O55 . 90.31(7) yes
O17 . Mn3 O55 . 89.37(7) yes
Mn2 . Mn3 O62 . 79.94(5) yes
Mn1 . Mn3 O62 . 95.28(5) yes
O4 . Mn3 O62 . 88.91(6) yes
O14 . Mn3 O62 . 95.41(6) yes
O17 . Mn3 O62 . 89.88(7) yes
N25 . Mn3 O55 . 92.89(7) yes
N25 . Mn3 O62 . 81.39(7) yes
O55 . Mn3 O62 . 174.24(6) yes
Mn2 . O4 Mn3 . 118.70(8) yes
Mn2 . O4 Mn1 . 121.08(8) yes
Mn3 . O4 Mn1 . 119.98(8) yes
Mn2 2_567 O5 Mn1 . 117.63(7) yes
Mn2 2_567 O5 C6 . 114.60(12) yes
Mn1 . O5 C6 . 118.83(13) yes
O5 . C6 C7 . 118.3(2) yes
O5 . C6 C11 . 122.43(19) yes
C7 . C6 C11 . 119.2(2) yes
C6 . C7 C8 . 121.2(2) yes
C6 . C7 H71 . 119.7 no
C8 . C7 H71 . 119.0 no
C7 . C8 C9 . 120.2(2) yes
C7 . C8 H81 . 119.0 no
C9 . C8 H81 . 120.8 no
C8 . C9 C10 . 118.9(2) yes
C8 . C9 H91 . 121.1 no
C10 . C9 H91 . 119.9 no
C9 . C10 C11 . 122.8(2) yes
C9 . C10 H101 . 118.8 no
C11 . C10 H101 . 118.3 no
C6 . C11 C10 . 117.4(2) yes
C6 . C11 C12 . 122.7(2) yes
C10 . C11 C12 . 119.8(2) yes
C11 . C12 N13 . 120.2(2) yes
C11 . C12 C15 . 119.1(2) yes
N13 . C12 C15 . 120.7(2) yes
Mn1 . N13 C12 . 125.42(15) yes
Mn1 . N13 O14 . 116.42(13) yes
C12 . N13 O14 . 118.01(18) yes
N13 . O14 Mn3 . 115.43(12) yes
C12 . C15 C16 . 111.4(3) yes
C12 . C15 H151 . 112.3 no
C16 . C15 H151 . 112.9 no
C12 . C15 H152 . 113.9 no
C16 . C15 H152 . 108.9 no
H151 . C15 H152 . 96.7 no
C15 . C16 H161 . 107.9 no
C15 . C16 H162 . 111.9 no
H161 . C16 H162 . 112.3 no
C15 . C16 H163 . 106.5 no
H161 . C16 H163 . 107.9 no
H162 . C16 H163 . 110.1 no
Mn3 . O17 C18 . 123.52(15) yes
O17 . C18 C19 . 117.9(2) yes
O17 . C18 C23 . 123.2(2) yes
C19 . C18 C23 . 118.9(2) yes
C18 . C19 C20 . 120.9(3) yes
C18 . C19 H191 . 118.1 no
C20 . C19 H191 . 121.0 no
C19 . C20 C21 . 120.9(3) yes
C19 . C20 H201 . 119.9 no
C21 . C20 H201 . 119.3 no
C20 . C21 C22 . 119.3(3) yes
C20 . C21 H211 . 120.6 no
C22 . C21 H211 . 120.1 no
C21 . C22 C23 . 121.5(3) yes
C21 . C22 H221 . 120.1 no
C23 . C22 H221 . 118.3 no
C18 . C23 C22 . 118.5(2) yes
C18 . C23 C24 . 122.7(2) yes
C22 . C23 C24 . 118.8(2) yes
C23 . C24 N25 . 119.1(2) yes
C23 . C24 C27 . 121.3(2) yes
N25 . C24 C27 . 119.6(2) yes
Mn3 . N25 C24 . 128.19(16) yes
Mn3 . N25 O26 . 115.43(13) yes
C24 . N25 O26 . 115.56(19) yes
N25 . O26 Mn2 . 114.76(12) yes
C24 . C27 C28 . 115.8(5) yes
C24 . C27 C29 . 115.2(3) yes
C28 . C27 C29 . 125.2(6) yes
C27 . C28 H281 . 109.5 no
C27 . C28 H282 . 107.9 no
H281 . C28 H282 . 109.8 no
C27 . C28 H283 . 109.7 no
H281 . C28 H283 . 110.0 no
H282 . C28 H283 . 109.8 no
C27 . C29 H291 . 110.8 no
C27 . C29 H292 . 110.4 no
H291 . C29 H292 . 108.9 no
C27 . C29 H293 . 108.5 no
H291 . C29 H293 . 108.5 no
H292 . C29 H293 . 109.7 no
Mn2 . O30 C31 . 120.70(14) yes
O30 . C31 C32 . 118.2(2) yes
O30 . C31 C36 . 123.1(2) yes
C32 . C31 C36 . 118.7(2) yes
C31 . C32 C33 . 121.9(2) yes
C31 . C32 H321 . 118.7 no
C33 . C32 H321 . 119.4 no
C32 . C33 C34 . 120.1(2) yes
C32 . C33 H331 . 121.4 no
C34 . C33 H331 . 118.6 no
C33 . C34 C35 . 119.1(2) yes
C33 . C34 H341 . 120.1 no
C35 . C34 H341 . 120.8 no
C34 . C35 C36 . 122.4(2) yes
C34 . C35 H351 . 118.9 no
C36 . C35 H351 . 118.8 no
C31 . C36 C35 . 117.9(2) yes
C31 . C36 C37 . 122.7(2) yes
C35 . C36 C37 . 119.4(2) yes
C36 . C37 N38 . 118.9(2) yes
C36 . C37 C40 . 120.14(19) yes
N38 . C37 C40 . 120.9(2) yes
Mn2 . N38 C37 . 127.21(15) yes
Mn2 . N38 O39 . 114.75(12) yes
C37 . N38 O39 . 118.03(17) yes
N38 . O39 Mn1 2_567 110.57(11) yes
N38 . O39 Mn1 . 113.54(11) yes
Mn1 2_567 O39 Mn1 . 94.41(6) yes
C37 . C40 C41 . 109.9(2) yes
C37 . C40 H401 . 110.3 no
C41 . C40 H401 . 110.5 no
C37 . C40 H402 . 109.5 no
C41 . C40 H402 . 109.2 no
H401 . C40 H402 . 107.4 no
C40 . C41 H411 . 109.8 no
C40 . C41 H412 . 111.8 no
H411 . C41 H412 . 108.6 no
C40 . C41 H413 . 111.1 no
H411 . C41 H413 . 108.9 no
H412 . C41 H413 . 106.4 no
Mn1 . O42 C43 . 142.76(16) yes
O42 . C43 O44 . 124.6(2) yes
O42 . C43 C45 . 118.0(2) yes
O44 . C43 C45 . 117.4(2) yes
C43 . C45 C46 . 109.5(2) yes
C43 . C45 C50 . 112.44(19) yes
C46 . C45 C50 . 109.6(2) yes
C43 . C45 C51 . 108.3(2) yes
C46 . C45 C51 . 108.2(2) yes
C50 . C45 C51 . 108.7(2) yes
C45 . C46 C47 . 109.8(2) yes
C45 . C46 H461 . 108.9 no
C47 . C46 H461 . 109.9 no
C45 . C46 H462 . 108.6 no
C47 . C46 H462 . 109.0 no
H461 . C46 H462 . 110.6 no
C46 . C47 C48 . 109.4(3) yes
C46 . C47 C53 . 109.1(3) yes
C48 . C47 C53 . 110.4(3) yes
C46 . C47 H471 . 108.7 no
C48 . C47 H471 . 107.8 no
C53 . C47 H471 . 111.4 no
C47 . C48 C49 . 109.1(3) yes
C47 . C48 H481 . 107.1 no
C49 . C48 H481 . 109.3 no
C47 . C48 H482 . 109.1 no
C49 . C48 H482 . 111.4 no
H481 . C48 H482 . 110.7 no
C48 . C49 C50 . 109.1(2) yes
C48 . C49 C54 . 110.6(3) yes
C50 . C49 C54 . 109.4(2) yes
C48 . C49 H491 . 108.6 no
C50 . C49 H491 . 110.4 no
C54 . C49 H491 . 108.8 no
C49 . C50 C45 . 110.4(2) yes
C49 . C50 H501 . 109.2 no
C45 . C50 H501 . 111.4 no
C49 . C50 H502 . 108.7 no
C45 . C50 H502 . 109.5 no
H501 . C50 H502 . 107.6 no
C45 . C51 C52 . 109.9(3) yes
C45 . C51 H511 . 109.4 no
C52 . C51 H511 . 111.2 no
C45 . C51 H512 . 109.3 no
C52 . C51 H512 . 107.9 no
H511 . C51 H512 . 109.1 no
C51 . C52 C53 . 108.9(3) yes
C51 . C52 C54 . 109.4(3) yes
C53 . C52 C54 . 109.8(3) yes
C51 . C52 H521 . 108.7 no
C53 . C52 H521 . 109.8 no
C54 . C52 H521 . 110.2 no
C52 . C53 C47 . 109.8(3) yes
C52 . C53 H531 . 111.3 no
C47 . C53 H531 . 108.0 no
C52 . C53 H532 . 109.9 no
C47 . C53 H532 . 110.0 no
H531 . C53 H532 . 107.9 no
C52 . C54 C49 . 109.0(3) yes
C52 . C54 H541 . 109.9 no
C49 . C54 H541 . 110.5 no
C52 . C54 H542 . 109.5 no
C49 . C54 H542 . 106.6 no
H541 . C54 H542 . 111.3 no
Mn3 . O55 C56 . 121.09(16) yes
Mn3 . O55 H551 . 111.5 no
C56 . O55 H551 . 111.8 no
O55 . C56 C57 . 112.4(3) yes
O55 . C56 H561 . 113.5 no
C57 . C56 H561 . 106.3 no
O55 . C56 H562 . 107.7 no
C57 . C56 H562 . 110.0 no
H561 . C56 H562 . 106.7 no
C56 . C57 H571 . 106.6 no
C56 . C57 H572 . 107.9 no
H571 . C57 H572 . 111.5 no
C56 . C57 H573 . 106.5 no
H571 . C57 H573 . 113.7 no
H572 . C57 H573 . 110.4 no
Mn2 . O58 C59 . 137.19(18) yes
Mn2 . O58 H581 . 112.0 no
C59 . O58 H581 . 109.1 no
O58 . C59 C60 . 110.7(4) yes
O58 . C59 C61 . 109.7(4) yes
C60 . C59 C61 . 98.9(5) yes
O58 . C59 H591 . 110.3 no
C60 . C59 H591 . 111.7 no
C61 . C59 H591 . 115.1 no
C59 . C60 H601 . 110.0 no
C59 . C60 H602 . 110.4 no
H601 . C60 H602 . 108.9 no
C59 . C60 H603 . 109.5 no
H601 . C60 H603 . 108.4 no
H602 . C60 H603 . 109.6 no
C59 . C61 H611 . 108.2 no
C59 . C61 H612 . 108.8 no
H611 . C61 H612 . 110.4 no
C59 . C61 H613 . 108.4 no
H611 . C61 H613 . 110.4 no
H612 . C61 H613 . 110.6 no
Mn3 . O62 C63 . 126.5(3) yes
Mn3 . O62 H58 . 111.0 no
C63 . O62 H58 . 111.5 no
O62 . C63 C64 . 147.7(9) yes
O62 . C63 C65 . 137.3(7) yes
C64 . C63 C65 . 74.5(7) yes
O62 . C63 C66 . 118.5(6) yes
C64 . C63 C66 . 64.7(9) yes
C65 . C63 C66 . 63.4(7) yes
C63 . C64 C65 . 60.7(7) yes
C63 . C64 C66 . 66.5(9) yes
C65 . C64 C66 . 59.9(8) yes
C64 . C65 C63 . 44.8(5) yes
C64 . C65 C66 . 53.6(8) yes
C63 . C65 C66 . 57.6(6) yes
C65 . C66 C63 . 59.0(6) yes
C65 . C66 C64 . 66.4(8) yes
C63 . C66 C64 . 48.8(6) yes

loop_
_geom_bond_atom_site_label_1
_geom_bond_atom_site_label_2
_geom_bond_site_symmetry_2
_geom_bond_distance
_geom_bond_publ_flag
Mn1 O39 2_567 2.4124(15) yes
Mn1 Mn1 2_567 3.2208(7) yes
Mn1 Mn2 . 3.2822(5) yes
Mn1 Mn3 . 3.2621(5) yes
Mn1 O4 . 1.8803(15) yes
Mn1 O5 . 1.9269(15) yes
Mn1 N13 . 2.0085(18) yes
Mn1 O39 . 1.9567(15) yes
Mn1 O42 . 2.1068(16) yes
Mn2 O5 2_567 2.4376(15) yes
Mn2 Mn3 . 3.2486(5) yes
Mn2 O4 . 1.8892(15) yes
Mn2 O26 . 1.9148(15) yes
Mn2 O30 . 1.8627(15) yes
Mn2 N38 . 1.9897(18) yes
Mn2 O58 . 2.2250(16) yes
Mn3 O4 . 1.8868(15) yes
Mn3 O14 . 1.9330(15) yes
Mn3 O17 . 1.8702(16) yes
Mn3 N25 . 2.0198(19) yes
Mn3 O55 . 2.2150(17) yes
Mn3 O62 . 2.3373(17) yes
O5 C6 . 1.357(3) yes
C6 C7 . 1.397(3) yes
C6 C11 . 1.411(3) yes
C7 C8 . 1.380(3) yes
C7 H71 . 0.904 no
C8 C9 . 1.383(3) yes
C8 H81 . 0.933 no
C9 C10 . 1.371(3) yes
C9 H91 . 0.932 no
C10 C11 . 1.406(3) yes
C10 H101 . 0.910 no
C11 C12 . 1.468(3) yes
C12 N13 . 1.296(3) yes
C12 C15 . 1.507(3) yes
N13 O14 . 1.369(2) yes
C15 C16 . 1.496(4) yes
C15 H151 . 1.007 no
C15 H152 . 0.957 no
C16 H161 . 0.999 no
C16 H162 . 1.000 no
C16 H163 . 1.020 no
O17 C18 . 1.327(3) yes
C18 C19 . 1.408(3) yes
C18 C23 . 1.413(4) yes
C19 C20 . 1.368(4) yes
C19 H191 . 0.911 no
C20 C21 . 1.375(5) yes
C20 H201 . 0.930 no
C21 C22 . 1.392(4) yes
C21 H211 . 0.929 no
C22 C23 . 1.395(4) yes
C22 H221 . 0.932 no
C23 C24 . 1.474(3) yes
C24 N25 . 1.295(3) yes
C24 C27 . 1.522(4) yes
N25 O26 . 1.378(2) yes
C27 C28 . 1.214(12) yes
C27 C29 . 1.473(5) yes
C28 H281 . 0.945 no
C28 H282 . 0.946 no
C28 H283 . 0.946 no
C29 H291 . 0.934 no
C29 H292 . 0.942 no
C29 H293 . 0.944 no
O30 C31 . 1.334(3) yes
C31 C32 . 1.401(3) yes
C31 C36 . 1.417(3) yes
C32 C33 . 1.379(3) yes
C32 H321 . 0.913 no
C33 C34 . 1.389(4) yes
C33 H331 . 0.935 no
C34 C35 . 1.379(3) yes
C34 H341 . 0.926 no
C35 C36 . 1.413(3) yes
C35 H351 . 0.936 no
C36 C37 . 1.464(3) yes
C37 N38 . 1.294(3) yes
C37 C40 . 1.498(3) yes
N38 O39 . 1.396(2) yes
C40 C41 . 1.526(3) yes
C40 H401 . 0.939 no
C40 H402 . 0.961 no
C41 H411 . 0.944 no
C41 H412 . 0.954 no
C41 H413 . 0.967 no
O42 C43 . 1.261(3) yes
C43 O44 . 1.262(3) yes
C43 C45 . 1.525(3) yes
C45 C46 . 1.534(4) yes
C45 C50 . 1.524(3) yes
C45 C51 . 1.538(4) yes
C46 C47 . 1.532(4) yes
C46 H461 . 0.965 no
C46 H462 . 0.953 no
C47 C48 . 1.534(5) yes
C47 C53 . 1.507(6) yes
C47 H471 . 0.983 no
C48 C49 . 1.524(4) yes
C48 H481 . 0.975 no
C48 H482 . 0.993 no
C49 C50 . 1.528(3) yes
C49 C54 . 1.522(4) yes
C49 H491 . 0.963 no
C50 H501 . 0.978 no
C50 H502 . 0.969 no
C51 C52 . 1.533(4) yes
C51 H511 . 0.978 no
C51 H512 . 0.970 no
C52 C53 . 1.535(6) yes
C52 C54 . 1.534(4) yes
C52 H521 . 0.977 no
C53 H531 . 0.970 no
C53 H532 . 0.970 no
C54 H541 . 0.976 no
C54 H542 . 0.984 no
O55 C56 . 1.438(3) yes
O55 H551 . 0.796 no
C56 C57 . 1.466(4) yes
C56 H561 . 1.032 no
C56 H562 . 0.980 no
C57 H571 . 1.004 no
C57 H572 . 0.992 no
C57 H573 . 0.996 no
O58 C59 . 1.429(3) yes
O58 H581 . 0.801 no
C59 C60 . 1.458(8) yes
C59 C61 . 1.563(7) yes
C59 H591 . 0.986 no
C60 H601 . 0.960 no
C60 H602 . 0.949 no
C60 H603 . 0.937 no
C61 H611 . 0.960 no
C61 H612 . 0.963 no
C61 H613 . 0.941 no
O62 C63 . 1.435(4) yes
O62 H58 . 0.838 no
C63 C64 . 1.044(11) yes
C63 C65 . 1.292(9) yes
C63 C66 . 1.272(10) yes
C64 C65 . 1.427(14) yes
C64 C66 . 1.254(16) yes
C65 C66 . 1.348(13) yes
